data_4082556
loop_
_publ_author_name
'Kraft, Bradley M.'
'Brennessel, William W.'

_publ_section_title
;
 Chelation and Stereodynamic Equilibria in Neutral Hypercoordinate
 Organosilicon Complexes of 1-Hydroxy-2-pyridinone
;
_journal_issue 1
_journal_name_full Organometallics
_journal_page_first 158
_journal_paper_doi 10.1021/om400907s
_journal_volume 33
_journal_year 2014
_chemical_formula_moiety 'C22 H18 N2 O4 Si'
_chemical_formula_sum 'C22 H18 N2 O4 Si'
_chemical_formula_weight 402.47
_chemical_name_common sjfbk11
_chemical_name_systematic
; 
 ? 
;
_space_group_crystal_system monoclinic
_space_group_IT_number 15
_space_group_name_Hall '-C 2yc'
_space_group_name_H-M_alt 'C 1 2/c 1'
_symmetry_space_group_name_Hall '-C 2yc'
_symmetry_space_group_name_H-M 'C 1 2/c 1'
_atom_sites_solution_hydrogens difmap
_atom_sites_solution_primary direct
_atom_sites_solution_secondary difmap
_audit_creation_method SHELXL-2013
_cell_angle_alpha 90
_cell_angle_beta 117.542(2)
_cell_angle_gamma 90
_cell_formula_units_Z 4
_cell_length_a 18.7178(18)
_cell_length_b 8.1478(7)
_cell_length_c 13.7427(13)
_cell_measurement_reflns_used 2114
_cell_measurement_temperature 100.0(5)
_cell_measurement_theta_max 27.66
_cell_measurement_theta_min 2.45
_cell_volume 1858.4(3)
_computing_cell_refinement 'SAINT (Bruker, 2009)'
_computing_data_collection 'APEX2 (Bruker, 2011)'
_computing_data_reduction 'SAINT (Bruker, 2009)'
_computing_molecular_graphics 'SHELXTL (Sheldrick, 2008)'
_computing_publication_material 'SHELXTL (Sheldrick, 2008)'
_computing_structure_refinement 'SHELXL-2013 (Sheldrick, 2013)'
_computing_structure_solution 'SIR97 (Altomare et al., 1999)'
_diffrn_ambient_temperature 100.0(5)
_diffrn_measured_fraction_theta_full 1.000
_diffrn_measured_fraction_theta_max 0.998
_diffrn_measurement_device_type 'Bruker SMART APEX II CCD platform'
_diffrn_measurement_method '\w scans'
_diffrn_radiation_source 'fine-focus sealed tube'
_diffrn_radiation_type MoK\a
_diffrn_radiation_wavelength 0.71073
_diffrn_reflns_av_R_equivalents 0.0970
_diffrn_reflns_av_unetI/netI 0.0692
_diffrn_reflns_Laue_measured_fraction_full 1.000
_diffrn_reflns_Laue_measured_fraction_max 0.998
_diffrn_reflns_limit_h_max 26
_diffrn_reflns_limit_h_min -26
_diffrn_reflns_limit_k_max 11
_diffrn_reflns_limit_k_min -11
_diffrn_reflns_limit_l_max 19
_diffrn_reflns_limit_l_min -19
_diffrn_reflns_number 13943
_diffrn_reflns_point_group_measured_fraction_full 1.000
_diffrn_reflns_point_group_measured_fraction_max 0.998
_diffrn_reflns_theta_full 29.575
_diffrn_reflns_theta_max 29.625
_diffrn_reflns_theta_min 2.454
_exptl_absorpt_coefficient_mu 0.160
_exptl_absorpt_correction_T_max 0.9905
_exptl_absorpt_correction_T_min 0.9566
_exptl_absorpt_correction_type multi-scan
_exptl_absorpt_process_details 'SADABS (Sheldrick, 2008)'
_exptl_crystal_colour colorless
_exptl_crystal_density_diffrn 1.439
_exptl_crystal_description needle
_exptl_crystal_F_000 840
_exptl_crystal_size_max 0.28
_exptl_crystal_size_mid 0.12
_exptl_crystal_size_min 0.06
_refine_diff_density_max 0.361
_refine_diff_density_min -0.320
_refine_diff_density_rms 0.070
_refine_ls_extinction_method none
_refine_ls_goodness_of_fit_ref 1.016
_refine_ls_hydrogen_treatment refall
_refine_ls_matrix_type full
_refine_ls_number_parameters 169
_refine_ls_number_reflns 2625
_refine_ls_number_restraints 0
_refine_ls_restrained_S_all 1.016
_refine_ls_R_factor_all 0.0901
_refine_ls_R_factor_gt 0.0465
_refine_ls_shift/su_max 0.000
_refine_ls_shift/su_mean 0.000
_refine_ls_structure_factor_coef Fsqd
_refine_ls_weighting_details 'w=1/[\s^2^(Fo^2^)+(0.0324P)^2^+1.6774P] where P=(Fo^2^+2Fc^2^)/3'
_refine_ls_weighting_scheme calc
_refine_ls_wR_factor_gt 0.0880
_refine_ls_wR_factor_ref 0.1044
_reflns_Friedel_coverage 0.000
_reflns_number_gt 1702
_reflns_number_total 2625
_reflns_threshold_expression 'I > 2\s(I)'
_cod_data_source_file om400907s_si_002.cif
_cod_data_source_block 9
_cod_database_code 4082556
_shelx_space_group_comment
; 
The symmetry employed for this shelxl refinement is uniquely defined 
by the following loop, which should always be used as a source of 
symmetry information in preference to the above space-group names. 
They are only intended as comments. 
;
_shelx_estimated_absorpt_t_min 0.957
_shelx_estimated_absorpt_t_max 0.990
_shelxl_version_number 2013-4

loop_
_space_group_symop_operation_xyz
'x, y, z'
'-x, y, -z+1/2'
'x+1/2, y+1/2, z'
'-x+1/2, y+1/2, -z+1/2'
'-x, -y, -z'
'x, -y, z-1/2'
'-x+1/2, -y+1/2, -z'
'x+1/2, -y+1/2, z-1/2'

loop_
_atom_site_label
_atom_site_type_symbol
_atom_site_fract_x
_atom_site_fract_y
_atom_site_fract_z
_atom_site_U_iso_or_equiv
_atom_site_adp_type
_atom_site_occupancy
_atom_site_site_symmetry_order
_atom_site_calc_flag
_atom_site_refinement_flags_posn
_atom_site_refinement_flags_adp
_atom_site_refinement_flags_occupancy
_atom_site_disorder_assembly
_atom_site_disorder_group
Si1 Si 0.0000 0.21549(9) 0.2500 0.01604(18) Uani 1 2 d S T P A .
O1 O -0.07006(8) 0.03791(16) 0.17089(11) 0.0177(3) Uani 1 1 d . . . . .
O2 O -0.04679(8) 0.18709(16) 0.33877(11) 0.0184(3) Uani 1 1 d . . . . .
N1 N -0.09218(10) -0.0427(2) 0.23714(14) 0.0164(4) Uani 0.600(17) 1 d . . P A 1
C1 C -0.08047(10) 0.0404(2) 0.32804(15) 0.0172(4) Uani 0.600(17) 1 d . . P A 1
N1' N -0.08047(10) 0.0404(2) 0.32804(15) 0.0172(4) Uani 0.400(17) 1 d . . P A 5
C1' C -0.09218(10) -0.0427(2) 0.23714(14) 0.0164(4) Uani 0.400(17) 1 d . . P A 5
C2 C -0.10159(12) -0.0275(2) 0.40313(17) 0.0197(4) Uani 1 1 d . . . . .
H2 H -0.0932(15) 0.037(3) 0.463(2) 0.039(7) Uiso 1 1 d . . . . .
C3 C -0.13388(12) -0.1819(3) 0.38426(17) 0.0212(4) Uani 1 1 d . . . . .
H3 H -0.1504(12) -0.229(3) 0.4337(18) 0.021(6) Uiso 1 1 d . . . . .
C4 C -0.14435(12) -0.2683(2) 0.29084(17) 0.0213(4) Uani 1 1 d . . . . .
H4 H -0.1647(14) -0.377(3) 0.278(2) 0.033(6) Uiso 1 1 d . . . . .
C5 C -0.12253(12) -0.1984(2) 0.21814(17) 0.0194(4) Uani 1 1 d . . . . .
H5 H -0.1265(13) -0.254(3) 0.1536(18) 0.024(6) Uiso 1 1 d . . . . .
C6 C -0.07488(11) 0.3695(2) 0.14801(15) 0.0157(4) Uani 1 1 d . . . . .
C7 C -0.15781(12) 0.3698(2) 0.11251(17) 0.0195(4) Uani 1 1 d . . . . .
H7 H -0.1819(11) 0.292(2) 0.1466(16) 0.011(5) Uiso 1 1 d . . . . .
C8 C -0.20995(13) 0.4725(3) 0.02861(18) 0.0225(4) Uani 1 1 d . . . . .
H8 H -0.2695(14) 0.470(3) 0.0029(19) 0.029(6) Uiso 1 1 d . . . . .
C9 C -0.17981(13) 0.5767(3) -0.02322(18) 0.0227(4) Uani 1 1 d . . . . .
H9 H -0.2161(13) 0.648(3) -0.0815(19) 0.028(6) Uiso 1 1 d . . . . .
C10 C -0.09724(13) 0.5829(2) 0.01196(17) 0.0214(4) Uani 1 1 d . . . . .
H10 H -0.0743(12) 0.656(3) -0.0228(17) 0.022(6) Uiso 1 1 d . . . . .
C11 C -0.04627(12) 0.4820(2) 0.09684(17) 0.0185(4) Uani 1 1 d . . . . .
H11 H 0.0114(12) 0.486(2) 0.1203(16) 0.013(5) Uiso 1 1 d . . . . .

loop_
_atom_site_aniso_label
_atom_site_aniso_U_11
_atom_site_aniso_U_22
_atom_site_aniso_U_33
_atom_site_aniso_U_23
_atom_site_aniso_U_13
_atom_site_aniso_U_12
Si1 0.0182(4) 0.0169(4) 0.0155(4) 0.000 0.0099(3) 0.000
O1 0.0213(7) 0.0187(7) 0.0160(7) 0.0009(6) 0.0110(6) -0.0007(6)
O2 0.0242(7) 0.0160(6) 0.0189(7) -0.0031(6) 0.0133(6) -0.0048(6)
N1 0.0162(8) 0.0183(8) 0.0149(9) 0.0010(7) 0.0072(7) 0.0011(7)
C1 0.0157(8) 0.0178(9) 0.0179(10) -0.0002(7) 0.0075(7) 0.0005(7)
N1' 0.0157(8) 0.0178(9) 0.0179(10) -0.0002(7) 0.0075(7) 0.0005(7)
C1' 0.0162(8) 0.0183(8) 0.0149(9) 0.0010(7) 0.0072(7) 0.0011(7)
C2 0.0226(10) 0.0210(10) 0.0182(10) 0.0005(8) 0.0118(9) 0.0020(8)
C3 0.0210(10) 0.0240(10) 0.0210(11) 0.0050(9) 0.0117(9) 0.0022(8)
C4 0.0203(10) 0.0161(9) 0.0265(11) 0.0022(8) 0.0098(9) 0.0001(8)
C5 0.0187(9) 0.0185(9) 0.0187(10) -0.0037(8) 0.0066(8) -0.0009(8)
C6 0.0199(9) 0.0143(8) 0.0145(9) -0.0029(7) 0.0093(8) -0.0007(7)
C7 0.0206(10) 0.0187(9) 0.0210(10) -0.0034(8) 0.0113(9) -0.0014(8)
C8 0.0192(10) 0.0221(10) 0.0246(11) -0.0049(9) 0.0088(9) -0.0004(8)
C9 0.0257(11) 0.0220(10) 0.0184(11) -0.0008(9) 0.0083(9) 0.0057(9)
C10 0.0277(11) 0.0185(9) 0.0231(11) 0.0007(8) 0.0161(10) 0.0018(8)
C11 0.0191(9) 0.0169(9) 0.0220(11) -0.0002(8) 0.0115(8) 0.0002(8)

loop_
_atom_type_symbol
_atom_type_description
_atom_type_scat_dispersion_real
_atom_type_scat_dispersion_imag
_atom_type_scat_source
C C 0.0033 0.0016 'International Tables Vol C Tables 4.2.6.8 and 6.1.1.4'
H H 0.0000 0.0000 'International Tables Vol C Tables 4.2.6.8 and 6.1.1.4'
N N 0.0061 0.0033 'International Tables Vol C Tables 4.2.6.8 and 6.1.1.4'
O O 0.0106 0.0060 'International Tables Vol C Tables 4.2.6.8 and 6.1.1.4'
Si Si 0.0817 0.0704 'International Tables Vol C Tables 4.2.6.8 and 6.1.1.4'

loop_
_geom_angle_atom_site_label_1
_geom_angle_atom_site_label_2
_geom_angle_atom_site_label_3
_geom_angle
_geom_angle_site_symmetry_1
_geom_angle_site_symmetry_3
O2 Si1 O2 165.36(9) . 2
O2 Si1 O1 86.49(6) . 2
O2 Si1 O1 82.46(6) 2 2
O2 Si1 O1 82.47(6) . .
O2 Si1 O1 86.49(6) 2 .
O1 Si1 O1 82.02(8) 2 .
O2 Si1 C6 90.50(7) . 2
O2 Si1 C6 99.08(7) 2 2
O1 Si1 C6 90.13(7) 2 2
O1 Si1 C6 169.74(7) . 2
O2 Si1 C6 99.08(7) . .
O2 Si1 C6 90.51(7) 2 .
O1 Si1 C6 169.74(7) 2 .
O1 Si1 C6 90.13(7) . .
C6 Si1 C6 98.39(12) 2 .
N1 O1 Si1 109.34(11) . .
C1 O2 Si1 113.08(11) . .
O1 N1 C1 114.64(16) . .
O1 N1 C5 124.05(17) . .
C1 N1 C5 121.29(17) . .
O2 C1 N1 114.88(16) . .
O2 C1 C2 124.28(17) . .
N1 C1 C2 120.83(17) . .
C3 C2 C1 118.75(19) . .
C3 C2 H2 124.7(15) . .
C1 C2 H2 116.5(15) . .
C2 C3 C4 119.98(19) . .
C2 C3 H3 119.7(13) . .
C4 C3 H3 120.3(13) . .
C5 C4 C3 120.01(19) . .
C5 C4 H4 118.6(14) . .
C3 C4 H4 121.3(14) . .
N1 C5 C4 119.09(19) . .
N1 C5 H5 117.2(13) . .
C4 C5 H5 123.7(13) . .
C7 C6 C11 116.36(18) . .
C7 C6 Si1 125.09(15) . .
C11 C6 Si1 118.28(14) . .
C8 C7 C6 122.05(19) . .
C8 C7 H7 117.9(11) . .
C6 C7 H7 120.1(11) . .
C9 C8 C7 119.9(2) . .
C9 C8 H8 118.9(13) . .
C7 C8 H8 121.2(13) . .
C8 C9 C10 119.7(2) . .
C8 C9 H9 119.9(13) . .
C10 C9 H9 120.4(13) . .
C11 C10 C9 119.55(19) . .
C11 C10 H10 119.0(12) . .
C9 C10 H10 121.4(12) . .
C10 C11 C6 122.42(18) . .
C10 C11 H11 119.1(12) . .
C6 C11 H11 118.5(12) . .

loop_
_geom_bond_atom_site_label_1
_geom_bond_atom_site_label_2
_geom_bond_distance
_geom_bond_site_symmetry_2
Si1 O2 1.8157(13) .
Si1 O2 1.8157(13) 2
Si1 O1 1.9175(14) 2
Si1 O1 1.9175(14) .
Si1 C6 1.920(2) 2
Si1 C6 1.920(2) .
O1 N1 1.334(2) .
O2 C1 1.328(2) .
N1 C1 1.347(2) .
N1 C5 1.365(3) .
C1 C2 1.380(3) .
C2 C3 1.368(3) .
C2 H2 0.93(3) .
C3 C4 1.396(3) .
C3 H3 0.95(2) .
C4 C5 1.366(3) .
C4 H4 0.95(2) .
C5 H5 0.97(2) .
C6 C7 1.396(3) .
C6 C11 1.403(3) .
C7 C8 1.393(3) .
C7 H7 1.008(19) .
C8 C9 1.385(3) .
C8 H8 1.00(2) .
C9 C10 1.391(3) .
C9 H9 0.97(2) .
C10 C11 1.385(3) .
C10 H10 0.98(2) .
C11 H11 0.97(2) .

loop_
_geom_torsion_atom_site_label_1
_geom_torsion_atom_site_label_2
_geom_torsion_atom_site_label_3
_geom_torsion_atom_site_label_4
_geom_torsion
_geom_torsion_site_symmetry_1
O2 Si1 O2 C1 -21.24(11) 2
O1 Si1 O2 C1 -62.26(12) 2
O1 Si1 O2 C1 20.14(12) .
C6 Si1 O2 C1 -152.36(13) 2
C6 Si1 O2 C1 109.06(13) .
Si1 O1 N1 C1 17.37(18) .
Si1 O1 N1 C5 -161.05(15) .
Si1 O2 C1 N1 -16.1(2) .
Si1 O2 C1 C2 162.94(15) .
O1 N1 C1 O2 -1.8(2) .
C5 N1 C1 O2 176.69(16) .
O1 N1 C1 C2 179.19(17) .
C5 N1 C1 C2 -2.3(3) .
O2 C1 C2 C3 -178.18(17) .
N1 C1 C2 C3 0.8(3) .
C1 C2 C3 C4 0.5(3) .
C2 C3 C4 C5 -0.2(3) .
O1 N1 C5 C4 -179.05(17) .
C1 N1 C5 C4 2.6(3) .
C3 C4 C5 N1 -1.4(3) .
C11 C6 C7 C8 1.9(3) .
Si1 C6 C7 C8 -172.15(16) .
C6 C7 C8 C9 0.9(3) .
C7 C8 C9 C10 -2.6(3) .
C8 C9 C10 C11 1.5(3) .
C9 C10 C11 C6 1.5(3) .
C7 C6 C11 C10 -3.1(3) .
Si1 C6 C11 C10 171.37(16) .
